data_1563053
loop_
_publ_author_name
'Gulay, L.D.'
'Daszkiewicz, M.'
'Shemet, V.Ya.'

_publ_section_title
;
 Crystal structure of \\sim RCu3S3 and \\sim RCuTe2 (R=Gd--Lu) compounds
;
_journal_name_full 'Journal of Solid State Chemistry'
_journal_page_first 142
_journal_page_last 148
_journal_paper_doi 10.1016/j.jssc.2011.12.004
_journal_volume 186
_journal_year 2012
_chemical_formula_moiety 'Cu Lu Te2'
_chemical_formula_sum 'Cu Lu Te2'
_chemical_formula_weight 493.71
_space_group_IT_number 164
_space_group_name_Hall '-P 3 2"'
_space_group_name_H-M_alt 'P -3 m 1'
_symmetry_cell_setting hexagonal
_symmetry_space_group_name_Hall '-P 3 2"'
_symmetry_space_group_name_H-M 'P -3 m 1'
_atom_sites_solution_hydrogens .
_atom_sites_solution_primary direct
_atom_sites_solution_secondary difmap
_audit_creation_method SHELXL-97
_cell_angle_alpha 90.00
_cell_angle_beta 90.00
_cell_angle_gamma 120.00
_cell_formula_units_Z 1
_cell_length_a 4.2600(6)
_cell_length_b 4.2600(6)
_cell_length_c 6.905(1)
_cell_measurement_reflns_used 105
_cell_measurement_temperature 295(2)
_cell_measurement_theta_max 27.04
_cell_measurement_theta_min 2.95
_cell_volume 108.52(3)
_computing_cell_refinement 'CrysAlis RED'
_computing_data_collection 'CrysAlis CCD (Oxford Diffraction, 2009)'
_computing_data_reduction 'CrysAlis RED'
_computing_structure_refinement 'SHELXL-97 (Sheldrick, 1997)'
_computing_structure_solution 'SHELXS-97 (Sheldrick, 1997)'
_diffrn_ambient_temperature 295(2)
_diffrn_detector_area_resol_mean '1024x1024 with blocks 2x2, 33.133pixel/mm'
_diffrn_measured_fraction_theta_full 0.983
_diffrn_measured_fraction_theta_max 0.983
_diffrn_measurement_device_type 'KUMA KM-4 with area CCD detector'
_diffrn_measurement_method \w-scan
_diffrn_radiation_monochromator graphite
_diffrn_radiation_source 'fine-focus sealed tube'
_diffrn_radiation_type MoK\a
_diffrn_radiation_wavelength 0.71073
_diffrn_reflns_av_R_equivalents 0.1134
_diffrn_reflns_av_sigmaI/netI 0.0491
_diffrn_reflns_limit_h_max 5
_diffrn_reflns_limit_h_min -5
_diffrn_reflns_limit_k_max 5
_diffrn_reflns_limit_k_min -5
_diffrn_reflns_limit_l_max 8
_diffrn_reflns_limit_l_min -8
_diffrn_reflns_number 1126
_diffrn_reflns_theta_full 27.04
_diffrn_reflns_theta_max 27.04
_diffrn_reflns_theta_min 2.95
_diffrn_standards_interval_count .
_diffrn_standards_interval_time .
_diffrn_standards_number 0
_exptl_absorpt_coefficient_mu 40.453
_exptl_absorpt_correction_T_max 0.191
_exptl_absorpt_correction_T_min 0.095
_exptl_absorpt_correction_type numerical
_exptl_absorpt_process_details 'CrysAlis (Oxford Diffraction, 2009)'
_exptl_crystal_colour black
_exptl_crystal_density_diffrn 7.555
_exptl_crystal_density_method 'not measured'
_exptl_crystal_description prism
_exptl_crystal_F_000 204
_exptl_crystal_size_max 0.09
_exptl_crystal_size_mid 0.06
_exptl_crystal_size_min 0.04
_refine_diff_density_max 2.234
_refine_diff_density_min -2.515
_refine_diff_density_rms 0.511
_refine_ls_extinction_method none
_refine_ls_goodness_of_fit_ref 1.245
_refine_ls_hydrogen_treatment .
_refine_ls_matrix_type full
_refine_ls_number_parameters 16
_refine_ls_number_reflns 116
_refine_ls_number_restraints 0
_refine_ls_restrained_S_all 1.245
_refine_ls_R_factor_all 0.0509
_refine_ls_R_factor_gt 0.0472
_refine_ls_shift/su_max <0.001
_refine_ls_shift/su_mean <0.001
_refine_ls_structure_factor_coef Fsqd
_refine_ls_weighting_details 'calc w=1/[\s^2^(Fo^2^)+(0.0729P)^2^+0.3001P] where P=(Fo^2^+2Fc^2^)/3'
_refine_ls_weighting_scheme calc
_refine_ls_wR_factor_gt 0.1245
_refine_ls_wR_factor_ref 0.1279
_reflns_number_gt 105
_reflns_number_total 116
_reflns_threshold_expression >2sigma(I)
_cod_data_source_file JSSC-2012-186-142.CIF
_cod_data_source_block lu2
_cod_database_code 1563053

loop_
_symmetry_equiv_pos_as_xyz
'x, y, z'
'-y, x-y, z'
'-x+y, -x, z'
'y, x, -z'
'x-y, -y, -z'
'-x, -x+y, -z'
'-x, -y, -z'
'y, -x+y, -z'
'x-y, x, -z'
'-y, -x, z'
'-x+y, y, z'
'x, x-y, z'

loop_
_atom_site_label
_atom_site_type_symbol
_atom_site_fract_x
_atom_site_fract_y
_atom_site_fract_z
_atom_site_U_iso_or_equiv
_atom_site_adp_type
_atom_site_occupancy
_atom_site_symmetry_multiplicity
_atom_site_calc_flag
_atom_site_refinement_flags
_atom_site_disorder_assembly
_atom_site_disorder_group
Lu1 Lu 0.0000 0.0000 0.0000 0.0210(9) Uani 0.765(7) 12 d SP . .
Lu2 Lu 0.0000 0.0000 0.5000 0.025(2) Uani 0.235(7) 12 d SP . .
Cu1 Cu 0.6667 0.3333 0.371(2) 0.049(5) Uani 0.307(16) 6 d SP . .
Cu2 Cu 0.6667 0.3333 0.096(7) 0.082(13) Uani 0.193(16) 6 d SP . .
Te Te 0.3333 0.6667 0.2554(3) 0.0220(8) Uani 1 6 d S . .

loop_
_atom_site_aniso_label
_atom_site_aniso_U_11
_atom_site_aniso_U_22
_atom_site_aniso_U_33
_atom_site_aniso_U_23
_atom_site_aniso_U_13
_atom_site_aniso_U_12
Lu1 0.0158(10) 0.0158(10) 0.0313(16) 0.000 0.000 0.0079(5)
Lu2 0.023(3) 0.023(3) 0.029(5) 0.000 0.000 0.0114(14)
Cu1 0.058(7) 0.058(7) 0.031(10) 0.000 0.000 0.029(4)
Cu2 0.073(17) 0.073(17) 0.10(3) 0.000 0.000 0.036(8)
Te 0.0177(9) 0.0177(9) 0.0305(14) 0.000 0.000 0.0089(4)

loop_
_atom_type_symbol
_atom_type_description
_atom_type_scat_dispersion_real
_atom_type_scat_dispersion_imag
_atom_type_scat_source
Cu Cu 0.3201 1.2651 'International Tables Vol C Tables 4.2.6.8 and 6.1.1.4'
Te Te -0.5308 1.6751 'International Tables Vol C Tables 4.2.6.8 and 6.1.1.4'
Lu Lu -0.4720 5.8584 'International Tables Vol C Tables 4.2.6.8 and 6.1.1.4'

loop_
_geom_angle_atom_site_label_1
_geom_angle_atom_site_label_2
_geom_angle_atom_site_label_3
_geom_angle
_geom_angle_site_symmetry_1
_geom_angle_site_symmetry_3
Cu2 Lu1 Cu2 180(2) 7_655 1_455
Cu2 Lu1 Cu2 66.5(9) 7_655 .
Cu2 Lu1 Cu2 113.5(9) 1_455 .
Cu2 Lu1 Cu2 113.5(9) 7_655 7
Cu2 Lu1 Cu2 66.5(9) 1_455 7
Cu2 Lu1 Cu2 180.0 . 7
Cu2 Lu1 Cu2 113.5(9) 7_655 7_665
Cu2 Lu1 Cu2 66.5(9) 1_455 7_665
Cu2 Lu1 Cu2 66.5(9) . 7_665
Cu2 Lu1 Cu2 113.5(9) 7 7_665
Cu2 Lu1 Cu2 66.5(9) 7_655 1_445
Cu2 Lu1 Cu2 113.5(9) 1_455 1_445
Cu2 Lu1 Cu2 113.5(9) . 1_445
Cu2 Lu1 Cu2 66.5(9) 7 1_445
Cu2 Lu1 Cu2 180(2) 7_665 1_445
Cu2 Lu1 Te 122.9(6) 7_655 .
Cu2 Lu1 Te 57.1(6) 1_455 .
Cu2 Lu1 Te 57.1(6) . .
Cu2 Lu1 Te 122.9(6) 7 .
Cu2 Lu1 Te 50.7(11) 7_665 .
Cu2 Lu1 Te 129.3(11) 1_445 .
Cu2 Lu1 Te 50.7(11) 7_655 1_545
Cu2 Lu1 Te 129.3(11) 1_455 1_545
Cu2 Lu1 Te 57.1(6) . 1_545
Cu2 Lu1 Te 122.9(6) 7 1_545
Cu2 Lu1 Te 122.9(6) 7_665 1_545
Cu2 Lu1 Te 57.1(6) 1_445 1_545
Te Lu1 Te 89.47(5) . 1_545
Cu2 Lu1 Te 57.1(6) 7_655 7
Cu2 Lu1 Te 122.9(6) 1_455 7
Cu2 Lu1 Te 122.9(6) . 7
Cu2 Lu1 Te 57.1(6) 7 7
Cu2 Lu1 Te 129.3(11) 7_665 7
Cu2 Lu1 Te 50.7(11) 1_445 7
Te Lu1 Te 180.00(6) . 7
Te Lu1 Te 90.53(5) 1_545 7
Cu2 Lu1 Te 129.3(11) 7_655 7_565
Cu2 Lu1 Te 50.7(11) 1_455 7_565
Cu2 Lu1 Te 122.9(6) . 7_565
Cu2 Lu1 Te 57.1(6) 7 7_565
Cu2 Lu1 Te 57.1(6) 7_665 7_565
Cu2 Lu1 Te 122.9(6) 1_445 7_565
Te Lu1 Te 90.53(5) . 7_565
Te Lu1 Te 180.0 1_545 7_565
Te Lu1 Te 89.47(5) 7 7_565
Cu2 Lu1 Te 122.9(6) 7_655 1_445
Cu2 Lu1 Te 57.1(6) 1_455 1_445
Cu2 Lu1 Te 129.3(11) . 1_445
Cu2 Lu1 Te 50.7(11) 7 1_445
Cu2 Lu1 Te 122.9(6) 7_665 1_445
Cu2 Lu1 Te 57.1(6) 1_445 1_445
Te Lu1 Te 89.47(5) . 1_445
Te Lu1 Te 89.47(5) 1_545 1_445
Te Lu1 Te 90.53(5) 7 1_445
Te Lu1 Te 90.53(5) 7_565 1_445
Cu2 Lu1 Te 57.1(6) 7_655 7_665
Cu2 Lu1 Te 122.9(6) 1_455 7_665
Cu2 Lu1 Te 50.7(11) . 7_665
Cu2 Lu1 Te 129.3(11) 7 7_665
Cu2 Lu1 Te 57.1(6) 7_665 7_665
Cu2 Lu1 Te 122.9(6) 1_445 7_665
Te Lu1 Te 90.53(5) . 7_665
Te Lu1 Te 90.53(5) 1_545 7_665
Te Lu1 Te 89.47(5) 7 7_665
Te Lu1 Te 89.47(5) 7_565 7_665
Te Lu1 Te 180.0 1_445 7_665
Cu1 Lu2 Cu1 180.0 7_656 1_455
Cu1 Lu2 Cu1 109.0(3) 7_656 7_666
Cu1 Lu2 Cu1 71.0(3) 1_455 7_666
Cu1 Lu2 Cu1 71.0(3) 7_656 1_445
Cu1 Lu2 Cu1 109.0(3) 1_455 1_445
Cu1 Lu2 Cu1 180.0 7_666 1_445
Cu1 Lu2 Cu1 109.0(3) 7_656 7_556
Cu1 Lu2 Cu1 71.0(3) 1_455 7_556
Cu1 Lu2 Cu1 109.0(3) 7_666 7_556
Cu1 Lu2 Cu1 71.0(3) 1_445 7_556
Cu1 Lu2 Cu1 71.0(3) 7_656 .
Cu1 Lu2 Cu1 109.0(3) 1_455 .
Cu1 Lu2 Cu1 71.0(3) 7_666 .
Cu1 Lu2 Cu1 109.0(3) 1_445 .
Cu1 Lu2 Cu1 180.000(1) 7_556 .
Cu1 Lu2 Te 54.50(16) 7_656 7_666
Cu1 Lu2 Te 125.50(16) 1_455 7_666
Cu1 Lu2 Te 54.50(15) 7_666 7_666
Cu1 Lu2 Te 125.50(16) 1_445 7_666
Cu1 Lu2 Te 125.6(3) 7_556 7_666
Cu1 Lu2 Te 54.4(3) . 7_666
Cu1 Lu2 Te 125.6(3) 7_656 7_566
Cu1 Lu2 Te 54.4(3) 1_455 7_566
Cu1 Lu2 Te 54.50(16) 7_666 7_566
Cu1 Lu2 Te 125.50(15) 1_445 7_566
Cu1 Lu2 Te 54.50(16) 7_556 7_566
Cu1 Lu2 Te 125.50(15) . 7_566
Te Lu2 Te 91.11(5) 7_666 7_566
Cu1 Lu2 Te 125.50(16) 7_656 1_445
Cu1 Lu2 Te 54.50(16) 1_455 1_445
Cu1 Lu2 Te 125.50(15) 7_666 1_445
Cu1 Lu2 Te 54.50(16) 1_445 1_445
Cu1 Lu2 Te 54.4(3) 7_556 1_445
Cu1 Lu2 Te 125.6(3) . 1_445
Te Lu2 Te 180.0 7_666 1_445
Te Lu2 Te 88.89(5) 7_566 1_445
Cu1 Lu2 Te 54.4(3) 7_656 1_545
Cu1 Lu2 Te 125.6(3) 1_455 1_545
Cu1 Lu2 Te 125.50(16) 7_666 1_545
Cu1 Lu2 Te 54.50(15) 1_445 1_545
Cu1 Lu2 Te 125.50(16) 7_556 1_545
Cu1 Lu2 Te 54.50(15) . 1_545
Te Lu2 Te 88.89(5) 7_666 1_545
Te Lu2 Te 180.0 7_566 1_545
Te Lu2 Te 91.11(5) 1_445 1_545
Cu1 Lu2 Te 54.50(16) 7_656 7_556
Cu1 Lu2 Te 125.50(16) 1_455 7_556
Cu1 Lu2 Te 125.6(3) 7_666 7_556
Cu1 Lu2 Te 54.4(3) 1_445 7_556
Cu1 Lu2 Te 54.50(16) 7_556 7_556
Cu1 Lu2 Te 125.50(15) . 7_556
Te Lu2 Te 91.11(5) 7_666 7_556
Te Lu2 Te 91.11(5) 7_566 7_556
Te Lu2 Te 88.89(5) 1_445 7_556
Te Lu2 Te 88.89(5) 1_545 7_556
Cu1 Lu2 Te 125.50(16) 7_656 .
Cu1 Lu2 Te 54.50(16) 1_455 .
Cu1 Lu2 Te 54.4(3) 7_666 .
Cu1 Lu2 Te 125.6(3) 1_445 .
Cu1 Lu2 Te 125.50(16) 7_556 .
Cu1 Lu2 Te 54.50(15) . .
Te Lu2 Te 88.89(5) 7_666 .
Te Lu2 Te 88.89(5) 7_566 .
Te Lu2 Te 91.11(5) 1_445 .
Te Lu2 Te 91.11(5) 1_545 .
Te Lu2 Te 180.0 7_556 .
Cu2 Cu1 Te 180.000(2) . 7_666
Cu2 Cu1 Te 72.1(3) . 1_545
Te Cu1 Te 107.9(3) 7_666 1_545
Cu2 Cu1 Te 72.1(3) . 1_655
Te Cu1 Te 107.9(3) 7_666 1_655
Te Cu1 Te 111.0(3) 1_545 1_655
Cu2 Cu1 Te 72.1(3) . .
Te Cu1 Te 107.9(3) 7_666 .
Te Cu1 Te 111.0(3) 1_545 .
Te Cu1 Te 111.0(3) 1_655 .
Cu2 Cu1 Lu2 110.0(3) . 1_655
Te Cu1 Lu2 70.0(3) 7_666 1_655
Te Cu1 Lu2 70.00(3) 1_545 1_655
Te Cu1 Lu2 70.00(3) 1_655 1_655
Te Cu1 Lu2 178.0(7) . 1_655
Cu2 Cu1 Lu2 110.0(3) . 1_665
Te Cu1 Lu2 70.0(3) 7_666 1_665
Te Cu1 Lu2 178.0(7) 1_545 1_665
Te Cu1 Lu2 70.00(3) 1_655 1_665
Te Cu1 Lu2 70.00(3) . 1_665
Lu2 Cu1 Lu2 109.0(3) 1_655 1_665
Cu2 Cu1 Lu2 110.0(3) . .
Te Cu1 Lu2 70.0(3) 7_666 .
Te Cu1 Lu2 70.00(3) 1_545 .
Te Cu1 Lu2 178.0(7) 1_655 .
Te Cu1 Lu2 70.00(3) . .
Lu2 Cu1 Lu2 109.0(3) 1_655 .
Lu2 Cu1 Lu2 109.0(3) 1_665 .
Cu2 Cu1 Cu1 126.0(5) . 7_766
Te Cu1 Cu1 54.0(5) 7_666 7_766
Te Cu1 Cu1 124.5(2) 1_545 7_766
Te Cu1 Cu1 53.92(15) 1_655 7_766
Te Cu1 Cu1 124.5(2) . 7_766
Lu2 Cu1 Cu1 54.49(16) 1_655 7_766
Lu2 Cu1 Cu1 54.49(16) 1_665 7_766
Lu2 Cu1 Cu1 124.0(8) . 7_766
Cu2 Cu1 Cu1 126.0(5) . 7_656
Te Cu1 Cu1 54.0(5) 7_666 7_656
Te Cu1 Cu1 53.92(15) 1_545 7_656
Te Cu1 Cu1 124.5(2) 1_655 7_656
Te Cu1 Cu1 124.5(2) . 7_656
Lu2 Cu1 Cu1 54.49(16) 1_655 7_656
Lu2 Cu1 Cu1 124.0(8) 1_665 7_656
Lu2 Cu1 Cu1 54.49(16) . 7_656
Cu1 Cu1 Cu1 89.0(7) 7_766 7_656
Cu2 Cu1 Cu1 126.0(5) . 7_666
Te Cu1 Cu1 54.0(5) 7_666 7_666
Te Cu1 Cu1 124.5(2) 1_545 7_666
Te Cu1 Cu1 124.5(2) 1_655 7_666
Te Cu1 Cu1 53.92(15) . 7_666
Lu2 Cu1 Cu1 124.0(8) 1_655 7_666
Lu2 Cu1 Cu1 54.49(16) 1_665 7_666
Lu2 Cu1 Cu1 54.49(16) . 7_666
Cu1 Cu1 Cu1 89.0(7) 7_766 7_666
Cu1 Cu1 Cu1 89.0(7) 7_656 7_666
Cu1 Cu2 Te 180.000(1) . 7_665
Cu1 Cu2 Lu1 105.0(11) . 1_655
Te Cu2 Lu1 75.0(11) 7_665 1_655
Cu1 Cu2 Lu1 105.0(11) . .
Te Cu2 Lu1 75.0(11) 7_665 .
Lu1 Cu2 Lu1 113.5(9) 1_655 .
Cu1 Cu2 Lu1 105.0(11) . 1_665
Te Cu2 Lu1 75.0(11) 7_665 1_665
Lu1 Cu2 Lu1 113.5(9) 1_655 1_665
Lu1 Cu2 Lu1 113.5(9) . 1_665
Cu1 Cu2 Te 65.8(9) . 1_655
Te Cu2 Te 114.2(9) 7_665 1_655
Lu1 Cu2 Te 70.46(14) 1_655 1_655
Lu1 Cu2 Te 171(2) . 1_655
Lu1 Cu2 Te 70.46(14) 1_665 1_655
Cu1 Cu2 Te 65.8(9) . 1_545
Te Cu2 Te 114.2(9) 7_665 1_545
Lu1 Cu2 Te 70.46(14) 1_655 1_545
Lu1 Cu2 Te 70.46(14) . 1_545
Lu1 Cu2 Te 171(2) 1_665 1_545
Te Cu2 Te 104.4(11) 1_655 1_545
Cu1 Cu2 Te 65.8(9) . .
Te Cu2 Te 114.2(9) 7_665 .
Lu1 Cu2 Te 171(2) 1_655 .
Lu1 Cu2 Te 70.46(14) . .
Lu1 Cu2 Te 70.46(14) 1_665 .
Te Cu2 Te 104.4(11) 1_655 .
Te Cu2 Te 104.4(11) 1_545 .
Cu1 Cu2 Cu2 118.2(18) . 7_655
Te Cu2 Cu2 61.8(18) 7_665 7_655
Lu1 Cu2 Cu2 56.8(4) 1_655 7_655
Lu1 Cu2 Cu2 56.8(4) . 7_655
Lu1 Cu2 Cu2 137(3) 1_665 7_655
Te Cu2 Cu2 126.55(2) 1_655 7_655
Te Cu2 Cu2 52.4(8) 1_545 7_655
Te Cu2 Cu2 126.55(2) . 7_655
Cu1 Cu2 Cu2 118.2(18) . 7_765
Te Cu2 Cu2 61.8(18) 7_665 7_765
Lu1 Cu2 Cu2 56.8(4) 1_655 7_765
Lu1 Cu2 Cu2 137(3) . 7_765
Lu1 Cu2 Cu2 56.8(4) 1_665 7_765
Te Cu2 Cu2 52.4(8) 1_655 7_765
Te Cu2 Cu2 126.55(2) 1_545 7_765
Te Cu2 Cu2 126.55(2) . 7_765
Cu2 Cu2 Cu2 99(2) 7_655 7_765
Cu1 Cu2 Cu2 118.2(18) . 7_665
Te Cu2 Cu2 61.8(18) 7_665 7_665
Lu1 Cu2 Cu2 137(3) 1_655 7_665
Lu1 Cu2 Cu2 56.8(4) . 7_665
Lu1 Cu2 Cu2 56.8(4) 1_665 7_665
Te Cu2 Cu2 126.55(2) 1_655 7_665
Te Cu2 Cu2 126.55(2) 1_545 7_665
Te Cu2 Cu2 52.4(8) . 7_665
Cu2 Cu2 Cu2 99(2) 7_655 7_665
Cu2 Cu2 Cu2 99(2) 7_765 7_665
Cu2 Te Cu1 180.000(2) 7_665 7_666
Cu2 Te Cu1 107.9(3) 7_665 1_565
Cu1 Te Cu1 72.1(3) 7_666 1_565
Cu2 Te Cu1 107.9(3) 7_665 1_455
Cu1 Te Cu1 72.1(3) 7_666 1_455
Cu1 Te Cu1 111.0(3) 1_565 1_455
Cu2 Te Cu1 107.9(3) 7_665 .
Cu1 Te Cu1 72.1(3) 7_666 .
Cu1 Te Cu1 111.0(3) 1_565 .
Cu1 Te Cu1 111.0(3) 1_455 .
Cu2 Te Cu2 65.8(9) 7_665 1_455
Cu1 Te Cu2 114.2(10) 7_666 1_455
Cu1 Te Cu2 124.06(15) 1_565 1_455
Cu1 Te Cu2 42.1(10) 1_455 1_455
Cu1 Te Cu2 124.06(15) . 1_455
Cu2 Te Cu2 65.8(10) 7_665 1_565
Cu1 Te Cu2 114.2(9) 7_666 1_565
Cu1 Te Cu2 42.1(10) 1_565 1_565
Cu1 Te Cu2 124.06(15) 1_455 1_565
Cu1 Te Cu2 124.06(15) . 1_565
Cu2 Te Cu2 104.4(11) 1_455 1_565
Cu2 Te Cu2 65.8(9) 7_665 .
Cu1 Te Cu2 114.2(9) 7_666 .
Cu1 Te Cu2 124.06(15) 1_565 .
Cu1 Te Cu2 124.06(15) 1_455 .
Cu1 Te Cu2 42.1(10) . .
Cu2 Te Cu2 104.4(11) 1_455 .
Cu2 Te Cu2 104.4(11) 1_565 .
Cu2 Te Lu2 124.48(3) 7_665 1_665
Cu1 Te Lu2 55.52(3) 7_666 1_665
Cu1 Te Lu2 55.50(17) 1_565 1_665
Cu1 Te Lu2 127.6(4) 1_455 1_665
Cu1 Te Lu2 55.50(17) . 1_665
Cu2 Te Lu2 169.7(10) 1_455 1_665
Cu2 Te Lu2 81.7(7) 1_565 1_665
Cu2 Te Lu2 81.7(7) . 1_665
Cu2 Te Lu2 124.48(3) 7_665 1_565
Cu1 Te Lu2 55.52(3) 7_666 1_565
Cu1 Te Lu2 55.50(17) 1_565 1_565
Cu1 Te Lu2 55.50(17) 1_455 1_565
Cu1 Te Lu2 127.6(4) . 1_565
Cu2 Te Lu2 81.7(7) 1_455 1_565
Cu2 Te Lu2 81.7(7) 1_565 1_565
Cu2 Te Lu2 169.7(10) . 1_565
Lu2 Te Lu2 91.11(5) 1_665 1_565
Cu2 Te Lu2 124.48(3) 7_665 .
Cu1 Te Lu2 55.52(3) 7_666 .
Cu1 Te Lu2 127.6(4) 1_565 .
Cu1 Te Lu2 55.50(17) 1_455 .
Cu1 Te Lu2 55.50(17) . .
Cu2 Te Lu2 81.7(7) 1_455 .
Cu2 Te Lu2 169.7(10) 1_565 .
Cu2 Te Lu2 81.7(7) . .
Lu2 Te Lu2 91.11(5) 1_665 .
Lu2 Te Lu2 91.11(5) 1_565 .
Cu2 Te Lu1 54.36(3) 7_665 .
Cu1 Te Lu1 125.64(3) 7_666 .
Cu1 Te Lu1 162.3(4) 1_565 .
Cu1 Te Lu1 78.0(2) 1_455 .
Cu1 Te Lu1 78.0(2) . .
Cu2 Te Lu1 52.5(4) 1_455 .
Cu2 Te Lu1 120.2(10) 1_565 .
Cu2 Te Lu1 52.5(4) . .
Lu2 Te Lu1 131.669(4) 1_665 .
Lu2 Te Lu1 131.669(4) 1_565 .
Lu2 Te Lu1 70.119(11) . .

loop_
_geom_bond_atom_site_label_1
_geom_bond_atom_site_label_2
_geom_bond_distance
_geom_bond_site_symmetry_2
Lu1 Cu2 2.547(13) 7_655
Lu1 Cu2 2.547(13) 1_455
Lu1 Cu2 2.547(13) .
Lu1 Cu2 2.547(13) 7
Lu1 Cu2 2.547(13) 7_665
Lu1 Cu2 2.547(13) 1_445
Lu1 Te 3.0264(13) .
Lu1 Te 3.0264(13) 1_545
Lu1 Te 3.0264(13) 7
Lu1 Te 3.0264(13) 7_565
Lu1 Te 3.0264(13) 1_445
Lu1 Te 3.0264(13) 7_665
Lu2 Cu1 2.617(5) 7_656
Lu2 Cu1 2.617(5) 1_455
Lu2 Cu1 2.617(5) 7_666
Lu2 Cu1 2.617(5) 1_445
Lu2 Cu1 2.617(5) 7_556
Lu2 Cu1 2.617(5) .
Lu2 Te 2.9836(12) 7_666
Lu2 Te 2.9836(12) 7_566
Lu2 Te 2.9836(12) 1_445
Lu2 Te 2.9836(12) 1_545
Lu2 Te 2.9836(12) 7_556
Lu2 Te 2.9836(12) .
Cu1 Cu2 1.90(5) .
Cu1 Te 2.582(15) 7_666
Cu1 Te 2.585(5) 1_545
Cu1 Te 2.585(5) 1_655
Cu1 Te 2.585(5) .
Cu1 Lu2 2.617(5) 1_655
Cu1 Lu2 2.617(5) 1_665
Cu1 Cu1 3.040(18) 7_766
Cu1 Cu1 3.040(18) 7_656
Cu1 Cu1 3.040(18) 7_666
Cu2 Te 2.42(5) 7_665
Cu2 Lu1 2.547(13) 1_655
Cu2 Lu1 2.547(13) 1_665
Cu2 Te 2.70(2) 1_655
Cu2 Te 2.70(2) 1_545
Cu2 Te 2.70(2) .
Cu2 Cu2 2.79(5) 7_655
Cu2 Cu2 2.79(5) 7_765
Cu2 Cu2 2.79(5) 7_665
Te Cu2 2.42(5) 7_665
Te Cu1 2.582(15) 7_666
Te Cu1 2.585(5) 1_565
Te Cu1 2.585(5) 1_455
Te Cu2 2.70(2) 1_455
Te Cu2 2.70(2) 1_565
Te Lu2 2.9836(12) 1_665
Te Lu2 2.9836(12) 1_565
